data_7059665
loop_
_publ_author_name
'Banerjee, Atanu'
'Mohanty, Monalisa'
'Lima, Sudhir'
'Samanta, Rajib'
'Garribba, Eugenio'
'Sasamori, Takahiro'
'Dinda, Rupam'

_publ_section_title
;
 Synthesis, structure and characterization of new dithiocarbazate-based
 mixed ligand oxidovanadium(iv) complexes: DNA/HSA interaction, cytotoxic
 activity and DFT studies
;
_journal_issue 26
_journal_name_full 'New Journal of Chemistry'
_journal_page_first 10946
_journal_page_last 10963
_journal_paper_doi 10.1039/D0NJ01246G
_journal_volume 44
_journal_year 2020
_chemical_formula_moiety 'C31 H28 Cl N5 O2 S2 V'
_chemical_formula_sum 'C31 H28 Cl N5 O2 S2 V'
_chemical_formula_weight 653.09
_space_group_crystal_system triclinic
_space_group_IT_number 2
_space_group_name_Hall '-P 1'
_space_group_name_H-M_alt 'P -1'
_atom_sites_solution_hydrogens geom
_audit_block_doi 10.5517/ccdc.csd.cc24pl3k
_audit_creation_method SHELXL-2014/7
_audit_update_record
;
2020-02-28 deposited with the CCDC.	2020-06-01 downloaded from the CCDC.
;
_cell_angle_alpha 66.4449(8)
_cell_angle_beta 80.6708(12)
_cell_angle_gamma 71.2920(11)
_cell_formula_units_Z 2
_cell_length_a 9.2915(2)
_cell_length_b 12.4720(2)
_cell_length_c 14.3887(3)
_cell_measurement_reflns_used 24489
_cell_measurement_temperature 103(2)
_cell_measurement_theta_max 25.999
_cell_measurement_theta_min 2.316
_cell_volume 1446.62(5)
_computing_cell_refinement CrysAlisPro
_computing_data_collection CrystalClear
_computing_data_reduction CrysAlisPro
_computing_molecular_graphics 'Yadokari-XG 2011 (Wakita Nemoto et al., 2011)'
_computing_publication_material 'Yadokari-XG 2011 (Wakita,Nemoto et al., 2011)'
_computing_structure_refinement 'SHELXL-2014/7 (Sheldrick, 2014)'
_computing_structure_solution 'SHELXT-2014/7 (Sheldrick, 2014)'
_diffrn_ambient_temperature 103(2)
_diffrn_detector_area_resol_mean 28.5714
_diffrn_measured_fraction_theta_full 0.995
_diffrn_measured_fraction_theta_max 0.992
_diffrn_measurement_device_type 'Rigaku VariMax Saturn'
_diffrn_measurement_method \w
_diffrn_radiation_type MoK\a
_diffrn_radiation_wavelength 0.71075
_diffrn_reflns_av_R_equivalents 0.0553
_diffrn_reflns_av_unetI/netI 0.0346
_diffrn_reflns_Laue_measured_fraction_full 0.995
_diffrn_reflns_Laue_measured_fraction_max 0.992
_diffrn_reflns_limit_h_max 11
_diffrn_reflns_limit_h_min -11
_diffrn_reflns_limit_k_max 15
_diffrn_reflns_limit_k_min -15
_diffrn_reflns_limit_l_max 17
_diffrn_reflns_limit_l_min -17
_diffrn_reflns_number 24489
_diffrn_reflns_point_group_measured_fraction_full 0.995
_diffrn_reflns_point_group_measured_fraction_max 0.992
_diffrn_reflns_theta_full 25.242
_diffrn_reflns_theta_max 25.999
_diffrn_reflns_theta_min 2.316
_diffrn_source 'rotating-anode X-ray tube'
_exptl_absorpt_coefficient_mu 0.619
_exptl_absorpt_correction_T_max 0.952
_exptl_absorpt_correction_T_min 0.929
_exptl_absorpt_correction_type multi-scan
_exptl_absorpt_process_details
;
 MULABS - Empirical Correction for Absorption Anisotropy.
 Blessing, R. H., Acta Cryst., A51, 33-38 (1995).
;
_exptl_crystal_colour red
_exptl_crystal_density_diffrn 1.499
_exptl_crystal_description prism
_exptl_crystal_F_000 674
_exptl_crystal_size_max 0.120
_exptl_crystal_size_mid 0.100
_exptl_crystal_size_min 0.080
_refine_diff_density_max 0.407
_refine_diff_density_min -0.303
_refine_diff_density_rms 0.075
_refine_ls_extinction_method none
_refine_ls_goodness_of_fit_ref 1.197
_refine_ls_hydrogen_treatment constr
_refine_ls_matrix_type full
_refine_ls_number_parameters 381
_refine_ls_number_reflns 5649
_refine_ls_number_restraints 0
_refine_ls_restrained_S_all 1.197
_refine_ls_R_factor_all 0.0622
_refine_ls_R_factor_gt 0.0502
_refine_ls_shift/su_max 0.001
_refine_ls_shift/su_mean 0.000
_refine_ls_structure_factor_coef Fsqd
_refine_ls_weighting_details 'w=1/[\s^2^(Fo^2^)+(0.0269P)^2^+2.8984P] where P=(Fo^2^+2Fc^2^)/3'
_refine_ls_weighting_scheme calc
_refine_ls_wR_factor_gt 0.1038
_refine_ls_wR_factor_ref 0.1129
_reflns_Friedel_coverage 0.000
_reflns_number_gt 4899
_reflns_number_total 5649
_reflns_threshold_expression 'I > 2\s(I)'
_cod_data_source_file d0nj01246g2.cif
_cod_data_source_block compound2
_cod_depositor_comments
;Adding full bibliography for 7059663--7059665.cif.

 Adding full bibliography for 7059663--7059665.cif.
;
_cod_database_code 7059665
_shelx_shelxl_version_number 2014/7
_shelx_space_group_comment
;
The symmetry employed for this shelxl refinement is uniquely defined
by the following loop, which should always be used as a source of
symmetry information in preference to the above space-group names.
They are only intended as comments.
;
_shelx_estimated_absorpt_t_min 0.929
_shelx_estimated_absorpt_t_max 0.952

loop_
_space_group_symop_operation_xyz
'x, y, z'
'-x, -y, -z'

loop_
_atom_site_label
_atom_site_type_symbol
_atom_site_fract_x
_atom_site_fract_y
_atom_site_fract_z
_atom_site_U_iso_or_equiv
_atom_site_adp_type
_atom_site_occupancy
_atom_site_site_symmetry_order
_atom_site_calc_flag
_atom_site_refinement_flags_posn
_atom_site_refinement_flags_adp
_atom_site_refinement_flags_occupancy
_atom_site_disorder_assembly
_atom_site_disorder_group
V1 V 0.63938(6) 0.37044(4) 0.36626(4) 0.01487(13) Uani 1 1 d . . . . .
O1 O 0.5326(2) 0.50523(18) 0.35165(16) 0.0193(5) Uani 1 1 d . . . . .
S1 S 0.83247(8) 0.36118(7) 0.46483(6) 0.01790(17) Uani 1 1 d . . . . .
C1 C 0.9487(3) 0.4142(3) 0.3599(2) 0.0187(6) Uani 1 1 d . . . . .
N1 N 0.9354(3) 0.4289(2) 0.26720(19) 0.0185(5) Uani 1 1 d . . . . .
N2 N 0.8079(3) 0.3983(2) 0.25442(18) 0.0166(5) Uani 1 1 d . . . . .
C2 C 0.8078(3) 0.3948(3) 0.1650(2) 0.0173(6) Uani 1 1 d . . . . .
H1 H 0.8910 0.4124 0.1197 0.021 Uiso 1 1 calc R U . . .
C3 C 0.6969(3) 0.3677(3) 0.1284(2) 0.0175(6) Uani 1 1 d . . . . .
C4 C 0.7176(4) 0.3686(3) 0.0291(2) 0.0197(6) Uani 1 1 d . . . . .
H2 H 0.8064 0.3854 -0.0094 0.024 Uiso 1 1 calc R U . . .
C5 C 0.6157(4) 0.3463(3) -0.0146(2) 0.0204(6) Uani 1 1 d . . . . .
H3 H 0.6355 0.3462 -0.0815 0.024 Uiso 1 1 calc R U . . .
C6 C 0.4805(3) 0.3234(3) 0.0400(2) 0.0185(6) Uani 1 1 d . . . . .
C7 C 0.4606(3) 0.3176(3) 0.1402(2) 0.0180(6) Uani 1 1 d . . . . .
H4 H 0.3725 0.2989 0.1785 0.022 Uiso 1 1 calc R U . . .
C8 C 0.5654(3) 0.3383(3) 0.1860(2) 0.0161(6) Uani 1 1 d . . . . .
O2 O 0.5395(2) 0.32923(19) 0.28080(15) 0.0176(4) Uani 1 1 d . . . . .
S2 S 1.10078(9) 0.44583(7) 0.39241(6) 0.02133(18) Uani 1 1 d . . . . .
C9 C 1.1925(3) 0.5164(3) 0.2712(2) 0.0211(6) Uani 1 1 d . . . . .
H5 H 1.3020 0.4988 0.2806 0.025 Uiso 1 1 calc R U . . .
H6 H 1.1832 0.4808 0.2228 0.025 Uiso 1 1 calc R U . . .
C10 C 1.1221(3) 0.6519(3) 0.2281(2) 0.0199(6) Uani 1 1 d . . . . .
C11 C 1.1817(4) 0.7297(3) 0.2475(2) 0.0236(7) Uani 1 1 d . . . . .
H7 H 1.2697 0.6971 0.2866 0.028 Uiso 1 1 calc R U . . .
C12 C 1.1136(4) 0.8548(3) 0.2100(2) 0.0254(7) Uani 1 1 d . . . . .
H8 H 1.1559 0.9079 0.2219 0.031 Uiso 1 1 calc R U . . .
C13 C 0.9835(4) 0.9013(3) 0.1552(2) 0.0243(7) Uani 1 1 d . . . . .
C14 C 0.9249(4) 0.8257(3) 0.1335(2) 0.0243(7) Uani 1 1 d . . . . .
H9 H 0.8372 0.8586 0.0942 0.029 Uiso 1 1 calc R U . . .
C15 C 0.9949(3) 0.7018(3) 0.1696(2) 0.0207(6) Uani 1 1 d . . . . .
H10 H 0.9554 0.6498 0.1540 0.025 Uiso 1 1 calc R U . . .
Cl1 Cl 0.88989(10) 1.05666(8) 0.11362(7) 0.0349(2) Uani 1 1 d . . . . .
N3 N 0.7576(3) 0.1606(2) 0.41577(19) 0.0177(5) Uani 1 1 d . . . . .
C16 C 0.8757(4) 0.1016(3) 0.3731(2) 0.0225(7) Uani 1 1 d . . . . .
H11 H 0.9298 0.1479 0.3182 0.027 Uiso 1 1 calc R U . . .
C17 C 0.9251(4) -0.0256(3) 0.4048(2) 0.0253(7) Uani 1 1 d . . . . .
H12 H 1.0110 -0.0641 0.3720 0.030 Uiso 1 1 calc R U . . .
C18 C 0.8483(4) -0.0938(3) 0.4834(3) 0.0244(7) Uani 1 1 d . . . . .
H13 H 0.8801 -0.1802 0.5057 0.029 Uiso 1 1 calc R U . . .
C19 C 0.7218(4) -0.0348(3) 0.5310(2) 0.0213(7) Uani 1 1 d . . . . .
C20 C 0.6326(4) -0.0977(3) 0.6124(3) 0.0258(7) Uani 1 1 d . . . . .
H14 H 0.6578 -0.1841 0.6367 0.031 Uiso 1 1 calc R U . . .
C21 C 0.5125(4) -0.0356(3) 0.6552(2) 0.0249(7) Uani 1 1 d . . . . .
H15 H 0.4546 -0.0792 0.7092 0.030 Uiso 1 1 calc R U . . .
C22 C 0.4712(3) 0.0945(3) 0.6210(2) 0.0203(6) Uani 1 1 d . . . . .
C23 C 0.3474(4) 0.1632(3) 0.6630(2) 0.0251(7) Uani 1 1 d . . . . .
H16 H 0.2877 0.1235 0.7181 0.030 Uiso 1 1 calc R U . . .
C24 C 0.3136(4) 0.2875(3) 0.6240(2) 0.0227(7) Uani 1 1 d . . . . .
H17 H 0.2318 0.3349 0.6526 0.027 Uiso 1 1 calc R U . . .
C25 C 0.4009(3) 0.3442(3) 0.5413(2) 0.0189(6) Uani 1 1 d . . . . .
H18 H 0.3758 0.4307 0.5143 0.023 Uiso 1 1 calc R U . . .
N4 N 0.5173(3) 0.2825(2) 0.49905(18) 0.0161(5) Uani 1 1 d . . . . .
C26 C 0.5542(3) 0.1585(3) 0.5394(2) 0.0168(6) Uani 1 1 d . . . . .
C27 C 0.6824(3) 0.0930(3) 0.4947(2) 0.0176(6) Uani 1 1 d . . . . .
N5 N 0.3720(3) 0.3097(2) -0.0052(2) 0.0213(6) Uani 1 1 d . . . . .
C28 C 0.2260(4) 0.2979(3) 0.0477(3) 0.0278(7) Uani 1 1 d . . . . .
H19 H 0.1482 0.3287 -0.0034 0.033 Uiso 1 1 calc R U . . .
H20 H 0.1954 0.3503 0.0883 0.033 Uiso 1 1 calc R U . . .
C29 C 0.2268(5) 0.1690(4) 0.1173(3) 0.0395(9) Uani 1 1 d . . . . .
H21 H 0.2488 0.1175 0.0773 0.059 Uiso 1 1 calc R U . . .
H22 H 0.1270 0.1695 0.1523 0.059 Uiso 1 1 calc R U . . .
H23 H 0.3050 0.1367 0.1675 0.059 Uiso 1 1 calc R U . . .
C30 C 0.4022(4) 0.2982(3) -0.1043(2) 0.0231(7) Uani 1 1 d . . . . .
H24 H 0.4544 0.3592 -0.1498 0.028 Uiso 1 1 calc R U . . .
H25 H 0.3040 0.3171 -0.1341 0.028 Uiso 1 1 calc R U . . .
C31 C 0.4984(4) 0.1729(3) -0.0999(3) 0.0297(8) Uani 1 1 d . . . . .
H26 H 0.5946 0.1522 -0.0684 0.044 Uiso 1 1 calc R U . . .
H27 H 0.5192 0.1727 -0.1688 0.044 Uiso 1 1 calc R U . . .
H28 H 0.4438 0.1126 -0.0596 0.044 Uiso 1 1 calc R U . . .

loop_
_atom_site_aniso_label
_atom_site_aniso_U_11
_atom_site_aniso_U_22
_atom_site_aniso_U_33
_atom_site_aniso_U_23
_atom_site_aniso_U_13
_atom_site_aniso_U_12
V1 0.0147(3) 0.0136(3) 0.0156(2) -0.00518(19) -0.00054(18) -0.00345(19)
O1 0.0192(11) 0.0176(11) 0.0207(11) -0.0058(9) -0.0025(8) -0.0054(9)
S1 0.0176(4) 0.0177(4) 0.0185(4) -0.0070(3) -0.0018(3) -0.0044(3)
C1 0.0178(15) 0.0150(14) 0.0247(16) -0.0087(12) -0.0009(12) -0.0048(12)
N1 0.0168(12) 0.0190(13) 0.0223(13) -0.0082(11) -0.0012(10) -0.0076(10)
N2 0.0167(12) 0.0161(12) 0.0187(13) -0.0069(10) -0.0002(10) -0.0064(10)
C2 0.0155(14) 0.0165(14) 0.0177(14) -0.0041(12) 0.0010(11) -0.0054(12)
C3 0.0186(15) 0.0135(14) 0.0182(14) -0.0034(12) -0.0003(12) -0.0051(12)
C4 0.0204(15) 0.0192(15) 0.0204(15) -0.0069(12) 0.0023(12) -0.0088(12)
C5 0.0246(16) 0.0217(16) 0.0161(15) -0.0073(12) 0.0014(12) -0.0088(13)
C6 0.0214(15) 0.0139(14) 0.0195(15) -0.0051(12) -0.0040(12) -0.0039(12)
C7 0.0165(14) 0.0163(14) 0.0204(15) -0.0050(12) 0.0013(11) -0.0069(12)
C8 0.0174(14) 0.0118(13) 0.0175(14) -0.0048(11) 0.0001(11) -0.0034(11)
O2 0.0186(11) 0.0208(11) 0.0164(10) -0.0082(9) 0.0006(8) -0.0084(9)
S2 0.0203(4) 0.0228(4) 0.0222(4) -0.0065(3) -0.0044(3) -0.0085(3)
C9 0.0152(15) 0.0242(16) 0.0260(16) -0.0113(13) 0.0010(12) -0.0067(12)
C10 0.0194(15) 0.0241(16) 0.0170(14) -0.0081(13) 0.0041(12) -0.0089(13)
C11 0.0208(16) 0.0306(18) 0.0212(16) -0.0114(14) 0.0011(12) -0.0082(14)
C12 0.0259(17) 0.0303(18) 0.0260(17) -0.0147(14) 0.0077(13) -0.0144(14)
C13 0.0278(17) 0.0205(16) 0.0207(16) -0.0060(13) 0.0072(13) -0.0077(13)
C14 0.0211(16) 0.0294(18) 0.0205(16) -0.0068(14) 0.0013(13) -0.0090(14)
C15 0.0194(15) 0.0241(16) 0.0196(15) -0.0086(13) 0.0011(12) -0.0075(13)
Cl1 0.0371(5) 0.0217(4) 0.0374(5) -0.0058(4) 0.0038(4) -0.0065(4)
N3 0.0175(12) 0.0190(13) 0.0184(12) -0.0090(10) -0.0001(10) -0.0052(10)
C16 0.0199(16) 0.0221(16) 0.0233(16) -0.0101(13) 0.0009(12) -0.0019(13)
C17 0.0231(16) 0.0261(17) 0.0260(17) -0.0139(14) -0.0025(13) 0.0004(14)
C18 0.0279(17) 0.0150(15) 0.0297(17) -0.0109(13) -0.0101(14) 0.0025(13)
C19 0.0240(16) 0.0195(15) 0.0207(15) -0.0068(13) -0.0081(13) -0.0038(13)
C20 0.0315(18) 0.0145(15) 0.0275(17) -0.0025(13) -0.0087(14) -0.0048(13)
C21 0.0265(17) 0.0238(17) 0.0218(16) -0.0020(13) -0.0027(13) -0.0112(14)
C22 0.0204(15) 0.0222(16) 0.0174(15) -0.0045(12) -0.0035(12) -0.0074(13)
C23 0.0232(17) 0.0298(18) 0.0216(16) -0.0070(14) 0.0001(13) -0.0104(14)
C24 0.0179(15) 0.0275(17) 0.0261(17) -0.0145(14) 0.0022(13) -0.0064(13)
C25 0.0171(15) 0.0203(15) 0.0205(15) -0.0099(13) -0.0025(12) -0.0029(12)
N4 0.0160(12) 0.0181(13) 0.0147(12) -0.0055(10) -0.0012(9) -0.0060(10)
C26 0.0187(15) 0.0159(14) 0.0167(14) -0.0058(12) -0.0046(11) -0.0043(12)
C27 0.0189(15) 0.0172(15) 0.0180(15) -0.0059(12) -0.0039(12) -0.0061(12)
N5 0.0192(13) 0.0268(14) 0.0205(13) -0.0094(11) -0.0009(10) -0.0093(11)
C28 0.0233(17) 0.039(2) 0.0259(17) -0.0133(15) 0.0002(13) -0.0140(15)
C29 0.050(2) 0.053(2) 0.030(2) -0.0164(18) 0.0047(17) -0.035(2)
C30 0.0242(16) 0.0277(17) 0.0203(16) -0.0088(13) -0.0042(13) -0.0099(14)
C31 0.0279(18) 0.0328(19) 0.0351(19) -0.0187(16) 0.0014(15) -0.0108(15)

loop_
_atom_type_symbol
_atom_type_description
_atom_type_scat_dispersion_real
_atom_type_scat_dispersion_imag
_atom_type_scat_source
C C 0.0033 0.0016 'International Tables Vol C Tables 4.2.6.8 and 6.1.1.4'
H H 0.0000 0.0000 'International Tables Vol C Tables 4.2.6.8 and 6.1.1.4'
N N 0.0061 0.0033 'International Tables Vol C Tables 4.2.6.8 and 6.1.1.4'
S S 0.1246 0.1234 'International Tables Vol C Tables 4.2.6.8 and 6.1.1.4'
Cl Cl 0.1484 0.1585 'International Tables Vol C Tables 4.2.6.8 and 6.1.1.4'
O O 0.0106 0.0060 'International Tables Vol C Tables 4.2.6.8 and 6.1.1.4'
V V 0.3005 0.5294 'International Tables Vol C Tables 4.2.6.8 and 6.1.1.4'

loop_
_geom_angle_atom_site_label_1
_geom_angle_atom_site_label_2
_geom_angle_atom_site_label_3
_geom_angle
_geom_angle_site_symmetry_1
_geom_angle_site_symmetry_3
_geom_angle_publ_flag
O1 V1 O2 100.57(10) . . ?
O1 V1 N2 104.05(10) . . ?
O2 V1 N2 88.94(9) . . ?
O1 V1 N4 94.62(10) . . ?
O2 V1 N4 91.86(9) . . ?
N2 V1 N4 160.85(10) . . ?
O1 V1 N3 167.70(10) . . ?
O2 V1 N3 79.14(9) . . ?
N2 V1 N3 88.25(9) . . ?
N4 V1 N3 73.14(9) . . ?
O1 V1 S1 98.87(8) . . ?
O2 V1 S1 159.73(7) . . ?
N2 V1 S1 80.81(7) . . ?
N4 V1 S1 92.25(7) . . ?
N3 V1 S1 83.09(6) . . ?
C1 S1 V1 94.29(11) . . ?
N1 C1 S1 127.7(2) . . ?
N1 C1 S2 120.4(2) . . ?
S1 C1 S2 111.89(17) . . ?
C1 N1 N2 113.1(2) . . ?
C2 N2 N1 112.9(2) . . ?
C2 N2 V1 125.3(2) . . ?
N1 N2 V1 121.76(18) . . ?
N2 C2 C3 126.9(3) . . ?
N2 C2 H1 116.6 . . ?
C3 C2 H1 116.6 . . ?
C4 C3 C2 118.2(3) . . ?
C4 C3 C8 117.6(3) . . ?
C2 C3 C8 124.2(3) . . ?
C5 C4 C3 123.0(3) . . ?
C5 C4 H2 118.5 . . ?
C3 C4 H2 118.5 . . ?
C4 C5 C6 119.8(3) . . ?
C4 C5 H3 120.1 . . ?
C6 C5 H3 120.1 . . ?
N5 C6 C7 121.4(3) . . ?
N5 C6 C5 120.6(3) . . ?
C7 C6 C5 118.0(3) . . ?
C6 C7 C8 122.5(3) . . ?
C6 C7 H4 118.8 . . ?
C8 C7 H4 118.8 . . ?
O2 C8 C7 118.7(3) . . ?
O2 C8 C3 122.3(3) . . ?
C7 C8 C3 119.0(3) . . ?
C8 O2 V1 131.70(19) . . ?
C1 S2 C9 104.41(15) . . ?
C10 C9 S2 111.3(2) . . ?
C10 C9 H5 109.4 . . ?
S2 C9 H5 109.4 . . ?
C10 C9 H6 109.4 . . ?
S2 C9 H6 109.4 . . ?
H5 C9 H6 108.0 . . ?
C15 C10 C11 118.7(3) . . ?
C15 C10 C9 120.6(3) . . ?
C11 C10 C9 120.6(3) . . ?
C12 C11 C10 120.5(3) . . ?
C12 C11 H7 119.8 . . ?
C10 C11 H7 119.8 . . ?
C13 C12 C11 119.3(3) . . ?
C13 C12 H8 120.3 . . ?
C11 C12 H8 120.3 . . ?
C14 C13 C12 120.8(3) . . ?
C14 C13 Cl1 118.9(3) . . ?
C12 C13 Cl1 120.2(3) . . ?
C13 C14 C15 119.3(3) . . ?
C13 C14 H9 120.3 . . ?
C15 C14 H9 120.3 . . ?
C14 C15 C10 121.2(3) . . ?
C14 C15 H10 119.4 . . ?
C10 C15 H10 119.4 . . ?
C16 N3 C27 117.6(3) . . ?
C16 N3 V1 129.4(2) . . ?
C27 N3 V1 112.77(19) . . ?
N3 C16 C17 123.3(3) . . ?
N3 C16 H11 118.4 . . ?
C17 C16 H11 118.4 . . ?
C18 C17 C16 119.2(3) . . ?
C18 C17 H12 120.4 . . ?
C16 C17 H12 120.4 . . ?
C17 C18 C19 119.4(3) . . ?
C17 C18 H13 120.3 . . ?
C19 C18 H13 120.3 . . ?
C27 C19 C18 117.1(3) . . ?
C27 C19 C20 119.3(3) . . ?
C18 C19 C20 123.6(3) . . ?
C21 C20 C19 120.7(3) . . ?
C21 C20 H14 119.6 . . ?
C19 C20 H14 119.6 . . ?
C20 C21 C22 121.3(3) . . ?
C20 C21 H15 119.4 . . ?
C22 C21 H15 119.4 . . ?
C26 C22 C23 117.4(3) . . ?
C26 C22 C21 119.1(3) . . ?
C23 C22 C21 123.4(3) . . ?
C24 C23 C22 119.6(3) . . ?
C24 C23 H16 120.2 . . ?
C22 C23 H16 120.2 . . ?
C23 C24 C25 119.2(3) . . ?
C23 C24 H17 120.4 . . ?
C25 C24 H17 120.4 . . ?
N4 C25 C24 122.9(3) . . ?
N4 C25 H18 118.5 . . ?
C24 C25 H18 118.5 . . ?
C25 N4 C26 118.1(3) . . ?
C25 N4 V1 122.5(2) . . ?
C26 N4 V1 119.34(19) . . ?
N4 C26 C22 122.7(3) . . ?
N4 C26 C27 117.5(3) . . ?
C22 C26 C27 119.8(3) . . ?
N3 C27 C19 123.4(3) . . ?
N3 C27 C26 116.8(3) . . ?
C19 C27 C26 119.8(3) . . ?
C6 N5 C30 121.2(3) . . ?
C6 N5 C28 120.7(3) . . ?
C30 N5 C28 118.0(3) . . ?
N5 C28 C29 114.5(3) . . ?
N5 C28 H19 108.6 . . ?
C29 C28 H19 108.6 . . ?
N5 C28 H20 108.6 . . ?
C29 C28 H20 108.6 . . ?
H19 C28 H20 107.6 . . ?
C28 C29 H21 109.5 . . ?
C28 C29 H22 109.5 . . ?
H21 C29 H22 109.5 . . ?
C28 C29 H23 109.5 . . ?
H21 C29 H23 109.5 . . ?
H22 C29 H23 109.5 . . ?
N5 C30 C31 113.6(3) . . ?
N5 C30 H24 108.8 . . ?
C31 C30 H24 108.8 . . ?
N5 C30 H25 108.8 . . ?
C31 C30 H25 108.8 . . ?
H24 C30 H25 107.7 . . ?
C30 C31 H26 109.5 . . ?
C30 C31 H27 109.5 . . ?
H26 C31 H27 109.5 . . ?
C30 C31 H28 109.5 . . ?
H26 C31 H28 109.5 . . ?
H27 C31 H28 109.5 . . ?

loop_
_geom_bond_atom_site_label_1
_geom_bond_atom_site_label_2
_geom_bond_distance
_geom_bond_site_symmetry_2
_geom_bond_publ_flag
V1 O1 1.603(2) . ?
V1 O2 1.954(2) . ?
V1 N2 2.061(2) . ?
V1 N4 2.135(2) . ?
V1 N3 2.342(2) . ?
V1 S1 2.4093(9) . ?
S1 C1 1.736(3) . ?
C1 N1 1.293(4) . ?
C1 S2 1.759(3) . ?
N1 N2 1.414(3) . ?
N2 C2 1.306(4) . ?
C2 C3 1.412(4) . ?
C2 H1 0.9500 . ?
C3 C4 1.407(4) . ?
C3 C8 1.424(4) . ?
C4 C5 1.367(4) . ?
C4 H2 0.9500 . ?
C5 C6 1.417(4) . ?
C5 H3 0.9500 . ?
C6 N5 1.371(4) . ?
C6 C7 1.398(4) . ?
C7 C8 1.399(4) . ?
C7 H4 0.9500 . ?
C8 O2 1.312(4) . ?
S2 C9 1.821(3) . ?
C9 C10 1.501(4) . ?
C9 H5 0.9900 . ?
C9 H6 0.9900 . ?
C10 C15 1.388(4) . ?
C10 C11 1.393(4) . ?
C11 C12 1.389(5) . ?
C11 H7 0.9500 . ?
C12 C13 1.383(5) . ?
C12 H8 0.9500 . ?
C13 C14 1.379(5) . ?
C13 Cl1 1.741(3) . ?
C14 C15 1.379(5) . ?
C14 H9 0.9500 . ?
C15 H10 0.9500 . ?
N3 C16 1.322(4) . ?
N3 C27 1.357(4) . ?
C16 C17 1.399(5) . ?
C16 H11 0.9500 . ?
C17 C18 1.368(5) . ?
C17 H12 0.9500 . ?
C18 C19 1.407(5) . ?
C18 H13 0.9500 . ?
C19 C27 1.404(4) . ?
C19 C20 1.429(5) . ?
C20 C21 1.352(5) . ?
C20 H14 0.9500 . ?
C21 C22 1.429(4) . ?
C21 H15 0.9500 . ?
C22 C26 1.400(4) . ?
C22 C23 1.407(5) . ?
C23 C24 1.366(5) . ?
C23 H16 0.9500 . ?
C24 C25 1.398(4) . ?
C24 H17 0.9500 . ?
C25 N4 1.326(4) . ?
C25 H18 0.9500 . ?
N4 C26 1.362(4) . ?
C26 C27 1.431(4) . ?
N5 C30 1.463(4) . ?
N5 C28 1.465(4) . ?
C28 C29 1.514(5) . ?
C28 H19 0.9900 . ?
C28 H20 0.9900 . ?
C29 H21 0.9800 . ?
C29 H22 0.9800 . ?
C29 H23 0.9800 . ?
C30 C31 1.513(5) . ?
C30 H24 0.9900 . ?
C30 H25 0.9900 . ?
C31 H26 0.9800 . ?
C31 H27 0.9800 . ?
C31 H28 0.9800 . ?

loop_
_geom_torsion_atom_site_label_1
_geom_torsion_atom_site_label_2
_geom_torsion_atom_site_label_3
_geom_torsion_atom_site_label_4
_geom_torsion
_geom_torsion_site_symmetry_1
_geom_torsion_site_symmetry_2
_geom_torsion_site_symmetry_3
_geom_torsion_site_symmetry_4
_geom_torsion_publ_flag
V1 S1 C1 N1 -10.3(3) . . . . ?
V1 S1 C1 S2 171.13(14) . . . . ?
S1 C1 N1 N2 1.0(4) . . . . ?
S2 C1 N1 N2 179.46(19) . . . . ?
C1 N1 N2 C2 -169.9(3) . . . . ?
C1 N1 N2 V1 12.5(3) . . . . ?
N1 N2 C2 C3 -179.8(3) . . . . ?
V1 N2 C2 C3 -2.3(4) . . . . ?
N2 C2 C3 C4 -180.0(3) . . . . ?
N2 C2 C3 C8 -0.5(5) . . . . ?
C2 C3 C4 C5 -178.5(3) . . . . ?
C8 C3 C4 C5 2.0(4) . . . . ?
C3 C4 C5 C6 1.3(5) . . . . ?
C4 C5 C6 N5 175.2(3) . . . . ?
C4 C5 C6 C7 -3.6(4) . . . . ?
N5 C6 C7 C8 -176.2(3) . . . . ?
C5 C6 C7 C8 2.6(4) . . . . ?
C6 C7 C8 O2 -178.9(3) . . . . ?
C6 C7 C8 C3 0.7(4) . . . . ?
C4 C3 C8 O2 176.7(3) . . . . ?
C2 C3 C8 O2 -2.8(5) . . . . ?
C4 C3 C8 C7 -3.0(4) . . . . ?
C2 C3 C8 C7 177.6(3) . . . . ?
C7 C8 O2 V1 -170.9(2) . . . . ?
C3 C8 O2 V1 9.5(4) . . . . ?
N1 C1 S2 C9 7.9(3) . . . . ?
S1 C1 S2 C9 -173.36(16) . . . . ?
C1 S2 C9 C10 88.2(2) . . . . ?
S2 C9 C10 C15 -86.3(3) . . . . ?
S2 C9 C10 C11 92.7(3) . . . . ?
C15 C10 C11 C12 0.9(5) . . . . ?
C9 C10 C11 C12 -178.1(3) . . . . ?
C10 C11 C12 C13 1.6(5) . . . . ?
C11 C12 C13 C14 -3.0(5) . . . . ?
C11 C12 C13 Cl1 176.4(2) . . . . ?
C12 C13 C14 C15 1.9(5) . . . . ?
Cl1 C13 C14 C15 -177.5(2) . . . . ?
C13 C14 C15 C10 0.7(5) . . . . ?
C11 C10 C15 C14 -2.1(5) . . . . ?
C9 C10 C15 C14 176.9(3) . . . . ?
C27 N3 C16 C17 0.6(5) . . . . ?
V1 N3 C16 C17 -173.0(2) . . . . ?
N3 C16 C17 C18 0.3(5) . . . . ?
C16 C17 C18 C19 -0.2(5) . . . . ?
C17 C18 C19 C27 -0.6(5) . . . . ?
C17 C18 C19 C20 178.8(3) . . . . ?
C27 C19 C20 C21 -0.9(5) . . . . ?
C18 C19 C20 C21 179.7(3) . . . . ?
C19 C20 C21 C22 -0.1(5) . . . . ?
C20 C21 C22 C26 1.9(5) . . . . ?
C20 C21 C22 C23 180.0(3) . . . . ?
C26 C22 C23 C24 -0.3(5) . . . . ?
C21 C22 C23 C24 -178.4(3) . . . . ?
C22 C23 C24 C25 1.4(5) . . . . ?
C23 C24 C25 N4 -0.7(5) . . . . ?
C24 C25 N4 C26 -1.1(4) . . . . ?
C24 C25 N4 V1 175.4(2) . . . . ?
C25 N4 C26 C22 2.2(4) . . . . ?
V1 N4 C26 C22 -174.4(2) . . . . ?
C25 N4 C26 C27 -178.5(3) . . . . ?
V1 N4 C26 C27 4.9(3) . . . . ?
C23 C22 C26 N4 -1.5(4) . . . . ?
C21 C22 C26 N4 176.6(3) . . . . ?
C23 C22 C26 C27 179.2(3) . . . . ?
C21 C22 C26 C27 -2.6(4) . . . . ?
C16 N3 C27 C19 -1.5(4) . . . . ?
V1 N3 C27 C19 173.2(2) . . . . ?
C16 N3 C27 C26 -179.6(3) . . . . ?
V1 N3 C27 C26 -5.0(3) . . . . ?
C18 C19 C27 N3 1.5(4) . . . . ?
C20 C19 C27 N3 -177.9(3) . . . . ?
C18 C19 C27 C26 179.6(3) . . . . ?
C20 C19 C27 C26 0.1(4) . . . . ?
N4 C26 C27 N3 0.5(4) . . . . ?
C22 C26 C27 N3 179.8(3) . . . . ?
N4 C26 C27 C19 -177.7(3) . . . . ?
C22 C26 C27 C19 1.6(4) . . . . ?
C7 C6 N5 C30 -171.0(3) . . . . ?
C5 C6 N5 C30 10.2(4) . . . . ?
C7 C6 N5 C28 4.7(4) . . . . ?
C5 C6 N5 C28 -174.0(3) . . . . ?
C6 N5 C28 C29 -85.7(4) . . . . ?
C30 N5 C28 C29 90.2(4) . . . . ?
C6 N5 C30 C31 77.5(4) . . . . ?
C28 N5 C30 C31 -98.4(3) . . . . ?
